data_4036098
loop_
_publ_author_name
'Bera, Tishyasoumya'
'Singh, Bandana'
'Hamlin, Trevor A.'
'Sahoo, Subash C.'
'Saha, Jaideep'

_publ_section_title
;
 One-Step Assembly of Functionalized Morpholinones and
 1,4-Oxazepane-3-ones via [3+3]- and [3+4]-Annulation of Aza-oxyallyl
 Cation and Amphoteric Compounds.
;
_journal_name_full 'The Journal of organic chemistry'
_journal_paper_doi 10.1021/acs.joc.9b02269
_journal_year 2019
_chemical_absolute_configuration syn
_chemical_formula_moiety '	C22 H25 N O4'
_chemical_formula_sum 'C22 H25 N O4'
_chemical_formula_weight 367.43
_space_group_crystal_system orthorhombic
_space_group_IT_number 19
_space_group_name_Hall 'P 2ac 2ab'
_space_group_name_H-M_alt 'P 21 21 21'
_atom_sites_solution_hydrogens geom
_atom_sites_solution_primary direct
_audit_creation_date 2019-06-29
_audit_creation_method
;
Olex2 1.2-ac3
(compiled 2017.02.24 svn.r3390 for Rigaku Oxford Diffraction, GUI svn.r5318)
;
_cell_angle_alpha 90
_cell_angle_beta 90
_cell_angle_gamma 90
_cell_formula_units_Z 8
_cell_length_a 7.7239(2)
_cell_length_b 21.0831(7)
_cell_length_c 23.9339(9)
_cell_measurement_reflns_used 13909
_cell_measurement_temperature 293(2)
_cell_measurement_theta_max 21.9150
_cell_measurement_theta_min 3.2740
_cell_volume 3897.5(2)
_computing_cell_refinement 'CrysAlisPro 1.171.39.46 (Rigaku OD, 2018)'
_computing_data_collection 'CrysAlisPro 1.171.39.46 (Rigaku OD, 2018)'
_computing_data_reduction 'CrysAlisPro 1.171.39.46 (Rigaku OD, 2018)'
_computing_molecular_graphics 'Olex2 (Dolomanov et al., 2009)'
_computing_publication_material 'Olex2 (Dolomanov et al., 2009)'
_computing_structure_refinement 'ShelXL (Sheldrick, 2015)'
_computing_structure_solution 'SIR2004 (Burla et al., 2007)'
_diffrn_ambient_temperature 293(2)
_diffrn_detector 'CCD plate'
_diffrn_detector_type HyPix3000
_diffrn_measured_fraction_theta_full 0.996
_diffrn_measured_fraction_theta_max 0.963
_diffrn_measurement_details
;
List of Runs (angles in degrees, time in seconds):

  # Type    Start    End  Width  t~exp~   \w     \q     \k     \f   Frames
--------------------------------------------------------------------------
  1  \w    -56.00 -31.00   0.50   25.00    --   -9.79 127.00 165.00   50
  2  \w    -42.00 -17.00   0.50   25.00    --   -9.79 144.00 -25.00   50
  3  \w     17.00  42.00   0.50   25.00    --   10.07-144.00 -79.00   50
  4  \w     24.00  50.00   0.50   25.00    --   10.07-127.00  89.00   52
  5  \w    -59.00 -20.00   0.50   25.00    --   -9.79 -57.00-180.00   78
  6  \w    -47.00 -21.00   0.50   25.00    --   -9.79 125.00-120.00   52
  7  \w    -23.00  45.00   0.50   25.00    --   -9.79  38.00-150.00  136
  8  \w    -23.00  14.00   0.50   25.00    --   -9.79  38.00-180.00   74
  9  \w     24.00  59.00   0.50   25.00    --   -9.79  19.00-120.00   70
 10  \w    -22.00  34.00   0.50   25.00    --   -9.79  38.00 120.00  112
 11  \w    -10.00  16.00   0.50   25.00    --   -9.79  19.00-120.00   52
 12  \w    -73.00 -12.00   0.50   25.00    --   -9.79 -19.00-120.00  122
 13  \w    -70.00  10.00   0.50   25.00    --   -9.79 -77.00  30.00  160
 14  \w    -12.00  75.00   0.50   25.00    --   10.07  77.00-120.00  174
 15  \w    -38.00  -3.00   0.50   25.00    --   10.07 125.00 -14.53   70
 16  \w    -15.00  41.00   0.50   25.00    --   10.07  77.00 -30.00  112
 17  \w    -52.00  -8.00   0.50   25.00    --   10.07 -57.00  90.00   88
 18  \w    -54.00 -29.00   0.50   25.00    --   10.07 -77.00   0.00   50
;
_diffrn_measurement_device 'four-circle diffractometer'
_diffrn_measurement_device_type 'SuperNova, Single source at offset/far, HyPix3000'
_diffrn_measurement_method '\w scans'
_diffrn_orient_matrix_type 'CrysAlisPro convention (1999,Acta A55,543-557)'
_diffrn_orient_matrix_UB_11 -0.0130057000
_diffrn_orient_matrix_UB_12 0.0265058000
_diffrn_orient_matrix_UB_13 -0.0177794000
_diffrn_orient_matrix_UB_21 -0.0013589000
_diffrn_orient_matrix_UB_22 0.0203012000
_diffrn_orient_matrix_UB_23 0.0236102000
_diffrn_orient_matrix_UB_31 0.0909195000
_diffrn_orient_matrix_UB_32 0.0040816000
_diffrn_orient_matrix_UB_33 -0.0021602000
_diffrn_radiation_monochromator mirror
_diffrn_radiation_probe x-ray
_diffrn_radiation_type MoK\a
_diffrn_radiation_wavelength 0.71073
_diffrn_reflns_av_R_equivalents 0.1200
_diffrn_reflns_av_unetI/netI 0.0796
_diffrn_reflns_Laue_measured_fraction_full 0.996
_diffrn_reflns_Laue_measured_fraction_max 0.963
_diffrn_reflns_limit_h_max 8
_diffrn_reflns_limit_h_min -9
_diffrn_reflns_limit_k_max 26
_diffrn_reflns_limit_k_min -27
_diffrn_reflns_limit_l_max 30
_diffrn_reflns_limit_l_min -30
_diffrn_reflns_number 55214
_diffrn_reflns_point_group_measured_fraction_full 0.998
_diffrn_reflns_point_group_measured_fraction_max 0.949
_diffrn_reflns_theta_full 25.242
_diffrn_reflns_theta_max 27.465
_diffrn_reflns_theta_min 3.202
_diffrn_source 'micro-focus sealed X-ray tube'
_diffrn_source_type 'SuperNova (Mo) X-ray Source'
_exptl_absorpt_coefficient_mu 0.086
_exptl_absorpt_correction_T_max 1.00000
_exptl_absorpt_correction_T_min 0.51302
_exptl_absorpt_correction_type multi-scan
_exptl_absorpt_process_details
;
CrysAlisPro 1.171.39.46 (Rigaku Oxford Diffraction, 2018)
Empirical absorption correction using spherical harmonics,
 implemented in SCALE3 ABSPACK scaling algorithm.
;
_exptl_crystal_colour colorless
_exptl_crystal_density_diffrn 1.252
_exptl_crystal_description plate
_exptl_crystal_F_000 1568
_exptl_crystal_size_max 0.15
_exptl_crystal_size_mid 0.1
_exptl_crystal_size_min 0.06
_refine_diff_density_max 0.379
_refine_diff_density_min -0.238
_refine_diff_density_rms 0.062
_refine_ls_abs_structure_details
;
 Flack x determined using 1337 quotients [(I+)-(I-)]/[(I+)+(I-)]
 (Parsons, Flack and Wagner, Acta Cryst. B69 (2013) 249-259).
;
_refine_ls_abs_structure_Flack -1.0(10)
_refine_ls_extinction_method none
_refine_ls_goodness_of_fit_ref 0.956
_refine_ls_hydrogen_treatment constr
_refine_ls_matrix_type full
_refine_ls_number_parameters 491
_refine_ls_number_reflns 8443
_refine_ls_number_restraints 0
_refine_ls_restrained_S_all 0.956
_refine_ls_R_factor_all 0.1579
_refine_ls_R_factor_gt 0.0807
_refine_ls_shift/su_max 0.000
_refine_ls_shift/su_mean 0.000
_refine_ls_structure_factor_coef Fsqd
_refine_ls_weighting_details 'w=1/[\s^2^(Fo^2^)+(0.1392P)^2^] where P=(Fo^2^+2Fc^2^)/3'
_refine_ls_weighting_scheme calc
_refine_ls_wR_factor_gt 0.1928
_refine_ls_wR_factor_ref 0.2399
_reflns_Friedel_coverage 0.755
_reflns_Friedel_fraction_full 0.999
_reflns_Friedel_fraction_max 0.930
_reflns_number_gt 4121
_reflns_number_total 8443
_reflns_threshold_expression 'I > 2\s(I)'
_cod_data_source_file jo9b02269_si_002.cif
_cod_data_source_block 8aa
_cod_original_formula_sum '	C22 H25 N O4'
_cod_database_code 4036098
_shelx_shelxl_version_number 2018/3
_chemical_oxdiff_formula 'C H N O'
_shelx_space_group_comment
;
The symmetry employed for this shelxl refinement is uniquely defined
by the following loop, which should always be used as a source of
symmetry information in preference to the above space-group names.
They are only intended as comments.
;
_diffrn_oxdiff_ac3_digest_frames
;
01f89be6ff54d145debc75f6bfb0cc8ede00025f524
;
_reflns_odcompleteness_completeness 99.62
_reflns_odcompleteness_iscentric 1
_reflns_odcompleteness_theta 26.32
_olex2_refinement_description
;
1. Fixed Uiso
 At 1.2 times of:
  All C(H) groups, All C(H,H) groups
 At 1.5 times of:
  All C(H,H,H) groups
2.a Ternary CH refined with riding coordinates:
 C7(H7), C7A(H7A)
2.b Secondary CH2 refined with riding coordinates:
 C8(H8A,H8B), C8A(H8AA,H8AB), C5(H5A,H5B), C6(H6A,H6B), C16A(H16A,H16B),
 C16(H16C,H16D), C6A(H6AA,H6AB), C5A(H5AA,H5AB)
2.c Aromatic/amide H refined with riding coordinates:
 C22A(H22A), C15(H15), C22(H22), C18A(H18A), C11(H11), C15A(H15A), C21(H21),
 C14(H14), C11A(H11A), C18(H18), C12(H12), C20(H20), C13A(H13A), C14A(H14A),
 C13(H13), C19A(H19A), C20A(H20A), C21A(H21A), C19(H19), C12A(H12A)
2.d Idealised Me refined as rotating group:
 C4(H4A,H4B,H4C), C3A(H3AA,H3AB,H3AC), C3(H3A,H3B,H3C), C4A(H4AA,H4AB,H4AC)
;
_olex2_submission_special_instructions 'No special instructions were received'
_oxdiff_exptl_absorpt_empirical_details
;
Empirical correction (ABSPACK) includes:
- Absorption correction using spherical harmonics
- Frame scaling
;
_oxdiff_exptl_absorpt_empirical_full_max 1.851
_oxdiff_exptl_absorpt_empirical_full_min 0.512

loop_
_space_group_symop_operation_xyz
'x, y, z'
'-x+1/2, -y, z+1/2'
'-x, y+1/2, -z+1/2'
'x+1/2, -y+1/2, -z'

loop_
_atom_site_label
_atom_site_type_symbol
_atom_site_fract_x
_atom_site_fract_y
_atom_site_fract_z
_atom_site_U_iso_or_equiv
_atom_site_adp_type
_atom_site_occupancy
_atom_site_site_symmetry_order
_atom_site_calc_flag
_atom_site_refinement_flags_posn
O3A O 0.3485(5) 0.24948(17) 0.74113(16) 0.0647(10) Uani 1 1 d .
O3 O 1.1528(4) 0.57191(16) 0.75263(14) 0.0601(10) Uani 1 1 d .
O2 O 1.3063(5) 0.56523(19) 0.84986(17) 0.0751(11) Uani 1 1 d .
O1 O 0.8829(5) 0.54300(17) 0.90248(15) 0.0716(11) Uani 1 1 d .
O4A O 0.5477(6) 0.4013(2) 0.75339(19) 0.0838(13) Uani 1 1 d .
O1A O 0.6154(5) 0.2741(2) 0.58938(16) 0.0753(11) Uani 1 1 d .
N1 N 1.0716(5) 0.5418(2) 0.79839(19) 0.0569(12) Uani 1 1 d .
O2A O 0.1935(5) 0.25064(18) 0.64318(18) 0.0766(12) Uani 1 1 d .
O4 O 0.9574(6) 0.41833(19) 0.73699(18) 0.0786(12) Uani 1 1 d .
N1A N 0.4295(5) 0.2765(2) 0.69374(18) 0.0563(11) Uani 1 1 d .
C1A C 0.3447(7) 0.2690(2) 0.6451(2) 0.0574(13) Uani 1 1 d .
C17A C 0.1520(7) 0.2636(3) 0.8156(2) 0.0558(13) Uani 1 1 d .
C10 C 0.8738(7) 0.4477(3) 0.6468(2) 0.0594(14) Uani 1 1 d .
C9A C 0.6066(7) 0.3597(3) 0.7842(3) 0.0649(15) Uani 1 1 d .
C10A C 0.6194(7) 0.3701(3) 0.8450(3) 0.0617(14) Uani 1 1 d .
C7 C 0.8833(6) 0.5331(2) 0.7914(2) 0.0549(13) Uani 1 1 d .
H7 H 0.851341 0.495199 0.812689 0.066 Uiso 1 1 calc R
C7A C 0.6183(6) 0.2855(2) 0.7000(2) 0.0550(13) Uani 1 1 d .
H7A H 0.650345 0.323048 0.678149 0.066 Uiso 1 1 calc R
C17 C 1.3455(7) 0.5634(2) 0.6769(2) 0.0566(13) Uani 1 1 d .
C1 C 1.1572(8) 0.5476(2) 0.8480(2) 0.0576(13) Uani 1 1 d .
C8 C 0.8341(7) 0.5207(3) 0.7311(2) 0.0630(15) Uani 1 1 d .
H8A H 0.708917 0.522260 0.728159 0.076 Uiso 1 1 calc R
H8B H 0.880108 0.554870 0.708393 0.076 Uiso 1 1 calc R
C22A C 0.0527(7) 0.2083(3) 0.8163(2) 0.0633(15) Uani 1 1 d .
H22A H 0.023824 0.188420 0.782920 0.076 Uiso 1 1 calc R
C15 C 0.9409(8) 0.3931(3) 0.6228(3) 0.0719(17) Uani 1 1 d .
H15 H 0.997126 0.363611 0.645283 0.086 Uiso 1 1 calc R
C22 C 1.4489(8) 0.6176(3) 0.6796(3) 0.0665(15) Uani 1 1 d .
H22 H 1.483080 0.633404 0.714162 0.080 Uiso 1 1 calc R
C2 C 1.0619(7) 0.5260(2) 0.9012(2) 0.0618(15) Uani 1 1 d .
C9 C 0.8954(7) 0.4587(3) 0.7070(3) 0.0632(15) Uani 1 1 d .
C2A C 0.4336(8) 0.2911(3) 0.5908(2) 0.0644(15) Uani 1 1 d .
C8A C 0.6692(7) 0.2980(2) 0.7595(2) 0.0644(15) Uani 1 1 d .
H8AA H 0.794496 0.297121 0.761925 0.077 Uiso 1 1 calc R
H8AB H 0.625551 0.263549 0.782406 0.077 Uiso 1 1 calc R
C18A C 0.1922(8) 0.2911(3) 0.8652(3) 0.0760(17) Uani 1 1 d .
H18A H 0.258662 0.327859 0.865503 0.091 Uiso 1 1 calc R
C11 C 0.7897(8) 0.4901(3) 0.6119(3) 0.0685(16) Uani 1 1 d .
H11 H 0.742012 0.526997 0.626631 0.082 Uiso 1 1 calc R
C5 C 0.8431(10) 0.6021(3) 0.8749(2) 0.0758(18) Uani 1 1 d .
H5A H 0.945097 0.628924 0.874013 0.091 Uiso 1 1 calc R
H5B H 0.752812 0.624294 0.895232 0.091 Uiso 1 1 calc R
C15A C 0.5571(8) 0.4260(3) 0.8683(3) 0.0723(17) Uani 1 1 d .
H15A H 0.509747 0.456994 0.845298 0.087 Uiso 1 1 calc R
C4 C 1.0659(8) 0.4544(3) 0.9042(3) 0.0736(16) Uani 1 1 d .
H4A H 1.005097 0.440547 0.936945 0.110 Uiso 1 1 calc GR
H4B H 1.183898 0.440237 0.905951 0.110 Uiso 1 1 calc GR
H4C H 1.011400 0.437087 0.871548 0.110 Uiso 1 1 calc GR
C6 C 0.7839(8) 0.5883(3) 0.8167(2) 0.0683(16) Uani 1 1 d .
H6A H 0.800129 0.625755 0.793745 0.082 Uiso 1 1 calc R
H6B H 0.661305 0.578352 0.817158 0.082 Uiso 1 1 calc R
C21 C 1.4998(9) 0.6474(3) 0.6321(4) 0.088(2) Uani 1 1 d .
H21 H 1.570331 0.682991 0.634611 0.105 Uiso 1 1 calc R
C16A C 0.2125(8) 0.2909(3) 0.7611(3) 0.0760(18) Uani 1 1 d .
H16A H 0.117919 0.292429 0.734519 0.091 Uiso 1 1 calc R
H16B H 0.256418 0.333548 0.766543 0.091 Uiso 1 1 calc R
C3A C 0.4275(9) 0.3630(3) 0.5880(3) 0.0769(17) Uani 1 1 d .
H3AA H 0.478013 0.380442 0.621337 0.115 Uiso 1 1 calc GR
H3AB H 0.309391 0.376735 0.585028 0.115 Uiso 1 1 calc GR
H3AC H 0.491379 0.377379 0.556035 0.115 Uiso 1 1 calc GR
C16 C 1.2887(8) 0.5311(3) 0.7295(3) 0.0732(17) Uani 1 1 d .
H16C H 1.243698 0.489145 0.721466 0.088 Uiso 1 1 calc R
H16D H 1.384449 0.527214 0.755477 0.088 Uiso 1 1 calc R
C14 C 0.9260(10) 0.3818(4) 0.5673(4) 0.090(2) Uani 1 1 d .
H14 H 0.971518 0.344780 0.552124 0.108 Uiso 1 1 calc R
C11A C 0.6857(9) 0.3239(3) 0.8804(3) 0.0770(17) Uani 1 1 d .
H11A H 0.726520 0.285955 0.865645 0.092 Uiso 1 1 calc R
C18 C 1.2950(8) 0.5408(3) 0.6251(3) 0.0746(17) Uani 1 1 d .
H18 H 1.226969 0.504582 0.622413 0.090 Uiso 1 1 calc R
C12 C 0.7765(9) 0.4781(4) 0.5558(3) 0.0830(19) Uani 1 1 d .
H12 H 0.719998 0.506939 0.532798 0.100 Uiso 1 1 calc R
C20 C 1.4495(11) 0.6260(4) 0.5809(4) 0.098(2) Uani 1 1 d .
H20 H 1.484115 0.647192 0.548723 0.118 Uiso 1 1 calc R
C6A C 0.7170(8) 0.2293(3) 0.6758(2) 0.0719(17) Uani 1 1 d .
H6AA H 0.840119 0.238430 0.676115 0.086 Uiso 1 1 calc R
H6AB H 0.697221 0.192156 0.698838 0.086 Uiso 1 1 calc R
C13A C 0.6269(10) 0.3895(4) 0.9594(3) 0.096(2) Uani 1 1 d .
H13A H 0.625400 0.395768 0.997858 0.116 Uiso 1 1 calc R
C14A C 0.5644(9) 0.4356(4) 0.9236(4) 0.088(2) Uani 1 1 d .
H14A H 0.526750 0.474095 0.938252 0.105 Uiso 1 1 calc R
C13 C 0.8446(10) 0.4246(4) 0.5336(3) 0.091(2) Uani 1 1 d .
H13 H 0.835997 0.417052 0.495367 0.110 Uiso 1 1 calc R
C19A C 0.1371(10) 0.2659(4) 0.9150(3) 0.092(2) Uani 1 1 d .
H19A H 0.165766 0.285468 0.948563 0.111 Uiso 1 1 calc R
C20A C 0.0407(11) 0.2125(4) 0.9147(3) 0.094(2) Uani 1 1 d .
H20A H 0.002978 0.195374 0.948377 0.113 Uiso 1 1 calc R
C5A C 0.6586(9) 0.2158(3) 0.6163(2) 0.0789(19) Uani 1 1 d .
H5AA H 0.750713 0.194785 0.595900 0.095 Uiso 1 1 calc R
H5AB H 0.558546 0.188052 0.616709 0.095 Uiso 1 1 calc R
C3 C 1.1515(10) 0.5557(3) 0.9518(2) 0.0856(19) Uani 1 1 d .
H3A H 1.134807 0.600795 0.951181 0.128 Uiso 1 1 calc GR
H3B H 1.273142 0.546391 0.950416 0.128 Uiso 1 1 calc GR
H3C H 1.102976 0.538497 0.985433 0.128 Uiso 1 1 calc GR
C21A C -0.0022(8) 0.1832(3) 0.8657(4) 0.0839(19) Uani 1 1 d .
H21A H -0.068607 0.146443 0.866066 0.101 Uiso 1 1 calc R
C4A C 0.3458(11) 0.2609(3) 0.5414(3) 0.095(2) Uani 1 1 d .
H4AA H 0.400606 0.274905 0.507555 0.143 Uiso 1 1 calc GR
H4AB H 0.225907 0.272898 0.540850 0.143 Uiso 1 1 calc GR
H4AC H 0.354820 0.215590 0.544186 0.143 Uiso 1 1 calc GR
C19 C 1.3464(11) 0.5725(4) 0.5775(3) 0.099(2) Uani 1 1 d .
H19 H 1.311355 0.557763 0.542640 0.118 Uiso 1 1 calc R
C12A C 0.6913(10) 0.3342(4) 0.9371(3) 0.092(2) Uani 1 1 d .
H12A H 0.738850 0.303534 0.960513 0.110 Uiso 1 1 calc R

loop_
_atom_site_aniso_label
_atom_site_aniso_U_11
_atom_site_aniso_U_22
_atom_site_aniso_U_33
_atom_site_aniso_U_23
_atom_site_aniso_U_13
_atom_site_aniso_U_12
O3A 0.054(2) 0.060(2) 0.080(2) 0.0198(19) 0.017(2) 0.0150(19)
O3 0.051(2) 0.053(2) 0.076(2) 0.0068(18) 0.014(2) 0.0083(17)
O2 0.054(3) 0.073(3) 0.098(3) 0.001(2) 0.001(2) -0.010(2)
O1 0.073(3) 0.061(2) 0.081(3) 0.010(2) 0.021(2) 0.010(2)
O4A 0.087(3) 0.060(3) 0.105(3) 0.006(2) -0.013(3) 0.013(2)
O1A 0.071(3) 0.078(3) 0.077(2) 0.011(2) 0.016(2) 0.013(2)
N1 0.042(3) 0.063(3) 0.066(3) 0.011(2) 0.014(2) -0.002(2)
O2A 0.060(3) 0.068(3) 0.103(3) 0.001(2) -0.006(2) -0.013(2)
O4 0.089(3) 0.059(2) 0.088(3) 0.005(2) -0.010(2) 0.009(2)
N1A 0.047(3) 0.055(3) 0.067(3) 0.011(2) 0.005(2) -0.002(2)
C1A 0.050(3) 0.051(3) 0.070(4) 0.003(3) 0.005(3) -0.006(3)
C17A 0.038(3) 0.056(3) 0.073(4) 0.002(3) 0.007(3) 0.009(3)
C10 0.042(3) 0.062(3) 0.074(4) -0.004(3) 0.001(3) 0.000(3)
C9A 0.044(3) 0.053(3) 0.098(5) 0.007(3) -0.003(3) -0.002(3)
C10A 0.042(3) 0.055(3) 0.087(4) -0.004(3) 0.002(3) -0.008(3)
C7 0.044(3) 0.053(3) 0.067(3) 0.004(3) 0.005(3) 0.006(2)
C7A 0.038(3) 0.054(3) 0.073(4) 0.006(3) 0.004(2) -0.001(2)
C17 0.044(3) 0.057(3) 0.069(4) -0.006(3) 0.014(3) 0.004(3)
C1 0.054(4) 0.048(3) 0.070(4) -0.001(3) 0.002(3) 0.002(3)
C8 0.049(3) 0.056(3) 0.084(4) 0.001(3) -0.002(3) 0.005(3)
C22A 0.048(3) 0.066(4) 0.076(4) -0.003(3) -0.001(3) 0.002(3)
C15 0.055(4) 0.071(4) 0.090(5) -0.012(3) -0.002(3) 0.000(3)
C22 0.051(3) 0.068(4) 0.080(4) 0.005(3) 0.006(3) -0.005(3)
C2 0.055(3) 0.052(3) 0.079(4) 0.008(3) 0.006(3) 0.007(3)
C9 0.050(3) 0.052(3) 0.087(4) 0.009(3) -0.003(3) 0.002(3)
C2A 0.061(4) 0.055(3) 0.077(4) 0.003(3) 0.001(3) -0.001(3)
C8A 0.054(3) 0.054(3) 0.085(4) 0.004(3) -0.003(3) 0.004(3)
C18A 0.062(4) 0.071(4) 0.094(5) -0.015(4) 0.012(4) -0.005(3)
C11 0.060(4) 0.069(4) 0.077(4) 0.002(3) 0.001(3) -0.001(3)
C5 0.085(5) 0.057(4) 0.085(4) 0.008(3) 0.019(4) 0.026(3)
C15A 0.056(4) 0.058(4) 0.103(5) -0.010(4) 0.004(3) -0.005(3)
C4 0.075(4) 0.050(3) 0.096(4) 0.010(3) 0.004(4) 0.001(3)
C6 0.059(4) 0.063(4) 0.083(4) 0.004(3) 0.012(3) 0.010(3)
C21 0.068(4) 0.073(4) 0.122(6) 0.002(5) 0.018(4) -0.008(3)
C16A 0.055(3) 0.072(4) 0.102(5) 0.018(4) 0.027(3) 0.022(3)
C3A 0.073(4) 0.064(4) 0.093(4) 0.019(4) -0.004(4) 0.003(3)
C16 0.058(4) 0.069(4) 0.092(4) 0.003(3) 0.023(3) 0.016(3)
C14 0.067(5) 0.092(5) 0.111(6) -0.026(5) 0.008(4) 0.000(4)
C11A 0.077(5) 0.066(4) 0.088(5) -0.003(4) 0.001(4) 0.005(3)
C18 0.064(4) 0.070(4) 0.090(5) -0.019(4) 0.007(3) 0.002(3)
C12 0.078(5) 0.089(5) 0.083(5) 0.007(4) -0.011(4) -0.009(4)
C20 0.083(5) 0.108(6) 0.104(6) 0.033(5) 0.034(5) 0.012(5)
C6A 0.060(4) 0.071(4) 0.085(4) 0.010(3) 0.012(3) 0.015(3)
C13A 0.090(6) 0.114(6) 0.085(5) -0.012(5) 0.011(4) -0.022(5)
C14A 0.079(5) 0.080(5) 0.104(6) -0.022(5) 0.019(4) -0.010(4)
C13 0.084(5) 0.107(6) 0.082(5) -0.016(5) 0.011(4) -0.014(5)
C19A 0.077(5) 0.117(6) 0.083(5) -0.025(5) 0.005(4) 0.008(5)
C20A 0.082(5) 0.117(6) 0.083(5) 0.021(5) 0.020(4) 0.016(5)
C5A 0.083(5) 0.066(4) 0.088(4) 0.009(3) 0.016(4) 0.029(4)
C3 0.114(6) 0.069(4) 0.074(4) -0.010(3) -0.005(4) -0.004(4)
C21A 0.066(4) 0.074(4) 0.111(6) 0.023(5) 0.012(4) -0.008(3)
C4A 0.106(6) 0.100(5) 0.079(4) -0.014(4) -0.010(4) -0.002(5)
C19 0.101(6) 0.110(6) 0.085(5) -0.022(5) 0.013(4) 0.015(5)
C12A 0.095(5) 0.088(5) 0.093(6) -0.004(4) 0.004(4) -0.004(4)

loop_
_atom_type_symbol
_atom_type_description
_atom_type_scat_dispersion_real
_atom_type_scat_dispersion_imag
_atom_type_scat_source
C C 0.0033 0.0016 'International Tables Vol C Tables 4.2.6.8 and 6.1.1.4'
H H 0.0000 0.0000 'International Tables Vol C Tables 4.2.6.8 and 6.1.1.4'
N N 0.0061 0.0033 'International Tables Vol C Tables 4.2.6.8 and 6.1.1.4'
O O 0.0106 0.0060 'International Tables Vol C Tables 4.2.6.8 and 6.1.1.4'

loop_
_geom_angle_atom_site_label_1
_geom_angle_atom_site_label_2
_geom_angle_atom_site_label_3
_geom_angle
N1A O3A C16A 110.1(4)
N1 O3 C16 110.3(4)
C2 O1 C5 114.4(5)
C5A O1A C2A 115.4(5)
O3 N1 C7 113.9(4)
C1 N1 O3 114.9(4)
C1 N1 C7 126.0(4)
O3A N1A C7A 114.0(4)
C1A N1A O3A 115.5(4)
C1A N1A C7A 125.7(4)
O2A C1A N1A 122.1(5)
O2A C1A C2A 119.1(5)
N1A C1A C2A 118.5(5)
C22A C17A C16A 120.2(5)
C18A C17A C22A 118.2(5)
C18A C17A C16A 121.7(6)
C15 C10 C9 119.6(6)
C11 C10 C15 117.5(6)
C11 C10 C9 122.9(5)
O4A C9A C10A 120.6(5)
O4A C9A C8A 119.8(5)
C10A C9A C8A 119.7(5)
C15A C10A C9A 120.0(6)
C15A C10A C11A 118.6(6)
C11A C10A C9A 121.4(5)
N1 C7 H7 106.9
N1 C7 C8 112.1(4)
N1 C7 C6 111.0(5)
C8 C7 H7 106.9
C8 C7 C6 112.7(4)
C6 C7 H7 106.9
N1A C7A H7A 107.4
N1A C7A C8A 112.1(4)
N1A C7A C6A 110.8(5)
C8A C7A H7A 107.4
C8A C7A C6A 111.5(4)
C6A C7A H7A 107.4
C22 C17 C16 120.1(5)
C18 C17 C22 118.9(5)
C18 C17 C16 120.9(6)
O2 C1 N1 121.3(5)
O2 C1 C2 121.0(5)
N1 C1 C2 117.5(5)
C7 C8 H8A 108.3
C7 C8 H8B 108.3
H8A C8 H8B 107.4
C9 C8 C7 115.9(4)
C9 C8 H8A 108.3
C9 C8 H8B 108.3
C17A C22A H22A 119.8
C21A C22A C17A 120.4(6)
C21A C22A H22A 119.8
C10 C15 H15 119.3
C14 C15 C10 121.3(7)
C14 C15 H15 119.3
C17 C22 H22 119.8
C21 C22 C17 120.4(6)
C21 C22 H22 119.8
O1 C2 C1 114.0(5)
O1 C2 C4 105.6(5)
O1 C2 C3 108.6(5)
C4 C2 C1 108.9(5)
C4 C2 C3 111.2(5)
C3 C2 C1 108.5(5)
O4 C9 C10 121.0(5)
O4 C9 C8 120.5(5)
C10 C9 C8 118.5(5)
O1A C2A C1A 112.1(5)
O1A C2A C3A 106.0(5)
O1A C2A C4A 108.3(5)
C3A C2A C1A 109.0(5)
C4A C2A C1A 109.4(5)
C4A C2A C3A 112.0(5)
C9A C8A H8AA 108.3
C9A C8A H8AB 108.3
C7A C8A C9A 116.1(5)
C7A C8A H8AA 108.3
C7A C8A H8AB 108.3
H8AA C8A H8AB 107.4
C17A C18A H18A 119.2
C17A C18A C19A 121.5(6)
C19A C18A H18A 119.2
C10 C11 H11 119.8
C12 C11 C10 120.4(6)
C12 C11 H11 119.8
O1 C5 H5A 109.9
O1 C5 H5B 109.9
O1 C5 C6 108.9(5)
H5A C5 H5B 108.3
C6 C5 H5A 109.9
C6 C5 H5B 109.9
C10A C15A H15A 119.7
C14A C15A C10A 120.7(7)
C14A C15A H15A 119.7
C2 C4 H4A 109.5
C2 C4 H4B 109.5
C2 C4 H4C 109.5
H4A C4 H4B 109.5
H4A C4 H4C 109.5
H4B C4 H4C 109.5
C7 C6 H6A 109.3
C7 C6 H6B 109.3
C5 C6 C7 111.5(5)
C5 C6 H6A 109.3
C5 C6 H6B 109.3
H6A C6 H6B 108.0
C22 C21 H21 119.4
C22 C21 C20 121.2(7)
C20 C21 H21 119.4
O3A C16A C17A 106.4(4)
O3A C16A H16A 110.5
O3A C16A H16B 110.5
C17A C16A H16A 110.5
C17A C16A H16B 110.5
H16A C16A H16B 108.6
C2A C3A H3AA 109.5
C2A C3A H3AB 109.5
C2A C3A H3AC 109.5
H3AA C3A H3AB 109.5
H3AA C3A H3AC 109.5
H3AB C3A H3AC 109.5
O3 C16 C17 105.1(4)
O3 C16 H16C 110.7
O3 C16 H16D 110.7
C17 C16 H16C 110.7
C17 C16 H16D 110.7
H16C C16 H16D 108.8
C15 C14 H14 119.9
C15 C14 C13 120.2(7)
C13 C14 H14 119.9
C10A C11A H11A 119.9
C12A C11A C10A 120.2(6)
C12A C11A H11A 119.9
C17 C18 H18 120.2
C19 C18 C17 119.5(6)
C19 C18 H18 120.2
C11 C12 H12 119.6
C13 C12 C11 120.8(7)
C13 C12 H12 119.6
C21 C20 H20 120.4
C21 C20 C19 119.2(7)
C19 C20 H20 120.4
C7A C6A H6AA 109.5
C7A C6A H6AB 109.5
H6AA C6A H6AB 108.1
C5A C6A C7A 110.7(5)
C5A C6A H6AA 109.5
C5A C6A H6AB 109.5
C14A C13A H13A 120.6
C12A C13A H13A 120.6
C12A C13A C14A 118.9(7)
C15A C14A C13A 121.3(7)
C15A C14A H14A 119.4
C13A C14A H14A 119.4
C14 C13 H13 120.1
C12 C13 C14 119.8(7)
C12 C13 H13 120.1
C18A C19A H19A 120.3
C20A C19A C18A 119.3(7)
C20A C19A H19A 120.3
C19A C20A H20A 119.5
C19A C20A C21A 121.0(7)
C21A C20A H20A 119.5
O1A C5A C6A 109.3(5)
O1A C5A H5AA 109.8
O1A C5A H5AB 109.8
C6A C5A H5AA 109.8
C6A C5A H5AB 109.8
H5AA C5A H5AB 108.3
C2 C3 H3A 109.5
C2 C3 H3B 109.5
C2 C3 H3C 109.5
H3A C3 H3B 109.5
H3A C3 H3C 109.5
H3B C3 H3C 109.5
C22A C21A C20A 119.6(6)
C22A C21A H21A 120.2
C20A C21A H21A 120.2
C2A C4A H4AA 109.5
C2A C4A H4AB 109.5
C2A C4A H4AC 109.5
H4AA C4A H4AB 109.5
H4AA C4A H4AC 109.5
H4AB C4A H4AC 109.5
C18 C19 C20 120.7(7)
C18 C19 H19 119.6
C20 C19 H19 119.6
C11A C12A C13A 120.3(7)
C11A C12A H12A 119.9
C13A C12A H12A 119.9

loop_
_geom_bond_atom_site_label_1
_geom_bond_atom_site_label_2
_geom_bond_distance
O3A N1A 1.415(5)
O3A C16A 1.448(6)
O3 N1 1.412(5)
O3 C16 1.465(6)
O2 C1 1.211(6)
O1 C2 1.429(7)
O1 C5 1.443(6)
O4A C9A 1.234(6)
O1A C2A 1.450(7)
O1A C5A 1.427(7)
N1 C7 1.476(7)
N1 C1 1.364(7)
O2A C1A 1.231(6)
O4 C9 1.211(6)
N1A C1A 1.346(7)
N1A C7A 1.478(7)
C1A C2A 1.542(8)
C17A C22A 1.395(8)
C17A C18A 1.358(8)
C17A C16A 1.500(8)
C10 C15 1.387(8)
C10 C9 1.470(8)
C10 C11 1.384(8)
C9A C10A 1.475(8)
C9A C8A 1.507(8)
C10A C15A 1.388(8)
C10A C11A 1.388(8)
C7 H7 0.9800
C7 C8 1.515(8)
C7 C6 1.520(7)
C7A H7A 0.9800
C7A C8A 1.501(7)
C7A C6A 1.523(7)
C17 C22 1.395(8)
C17 C16 1.497(8)
C17 C18 1.385(8)
C1 C2 1.539(8)
C8 H8A 0.9700
C8 H8B 0.9700
C8 C9 1.506(8)
C22A H22A 0.9300
C22A C21A 1.362(8)
C15 H15 0.9300
C15 C14 1.354(9)
C22 H22 0.9300
C22 C21 1.356(9)
C2 C4 1.511(8)
C2 C3 1.528(8)
C2A C3A 1.518(8)
C2A C4A 1.505(8)
C8A H8AA 0.9700
C8A H8AB 0.9700
C18A H18A 0.9300
C18A C19A 1.371(9)
C11 H11 0.9300
C11 C12 1.370(8)
C5 H5A 0.9700
C5 H5B 0.9700
C5 C6 1.494(8)
C15A H15A 0.9300
C15A C14A 1.341(9)
C4 H4A 0.9600
C4 H4B 0.9600
C4 H4C 0.9600
C6 H6A 0.9700
C6 H6B 0.9700
C21 H21 0.9300
C21 C20 1.362(11)
C16A H16A 0.9700
C16A H16B 0.9700
C3A H3AA 0.9600
C3A H3AB 0.9600
C3A H3AC 0.9600
C16 H16C 0.9700
C16 H16D 0.9700
C14 H14 0.9300
C14 C13 1.364(10)
C11A H11A 0.9300
C11A C12A 1.376(9)
C18 H18 0.9300
C18 C19 1.380(9)
C12 H12 0.9300
C12 C13 1.353(9)
C20 H20 0.9300
C20 C19 1.384(11)
C6A H6AA 0.9700
C6A H6AB 0.9700
C6A C5A 1.522(8)
C13A H13A 0.9300
C13A C14A 1.382(10)
C13A C12A 1.376(10)
C14A H14A 0.9300
C13 H13 0.9300
C19A H19A 0.9300
C19A C20A 1.350(10)
C20A H20A 0.9300
C20A C21A 1.366(10)
C5A H5AA 0.9700
C5A H5AB 0.9700
C3 H3A 0.9600
C3 H3B 0.9600
C3 H3C 0.9600
C21A H21A 0.9300
C4A H4AA 0.9600
C4A H4AB 0.9600
C4A H4AC 0.9600
C19 H19 0.9300
C12A H12A 0.9300
